data_7704506
loop_
_publ_author_name
'Suter, Riccardo'
'Wagner, Mona'
'Querci, Lorenzo'
'Conti, Riccardo'
'Benk\>o, Zolt\'an'
'Gr\"utzmacher, Hansj\"org'

_publ_section_title
;
 1,3,4-Azadiphospholides as building blocks for scorpionate and bidentate
 ligands in multinuclear complexes.
;
_journal_issue 24
_journal_name_full 'Dalton transactions (Cambridge, England : 2003)'
_journal_page_first 8201
_journal_page_last 8208
_journal_paper_doi 10.1039/d0dt01864c
_journal_volume 49
_journal_year 2020
_chemical_formula_moiety 'C27 H17 B Mo N3 O6 P6, C20 H40 Na O8, 2(C4 H8 O)'
_chemical_formula_sum 'C55 H73 B Mo N3 Na O16 P6'
_chemical_formula_weight 1347.72
_chemical_properties_physical ', Air-sensitive,Moisture-sensitive'
_space_group_crystal_system monoclinic
_space_group_IT_number 14
_space_group_name_Hall '-P 2yn'
_space_group_name_H-M_alt 'P 1 21/n 1'
_atom_sites_solution_hydrogens geom
_atom_sites_solution_primary direct
_audit_creation_date 2016-06-06
_audit_creation_method
;
Olex2 1.2
(compiled 2016.02.19 svn.r3266 for OlexSys, GUI svn.r5155)
;
_audit_update_record
;
2016-07-19 deposited with the CCDC.	2020-05-27 downloaded from the CCDC.
;
_cell_angle_alpha 90
_cell_angle_beta 90.824(3)
_cell_angle_gamma 90
_cell_formula_units_Z 4
_cell_length_a 12.9566(4)
_cell_length_b 29.5914(8)
_cell_length_c 16.6475(5)
_cell_measurement_reflns_used 10011
_cell_measurement_temperature 107(6)
_cell_measurement_theta_max 26.9080
_cell_measurement_theta_min 3.1220
_cell_volume 6382.1(3)
_computing_cell_refinement 'CrysAlis RED, Oxford Diffraction Ltd.'
_computing_data_collection 'CrysAlis CCD, Oxford Diffraction Ltd.'
_computing_data_reduction 'CrysAlis RED, Oxford Diffraction Ltd.'
_computing_molecular_graphics 'Olex2 (Dolomanov et al., 2009)'
_computing_publication_material 'Olex2 (Dolomanov et al., 2009)'
_computing_structure_refinement 'XL (Sheldrick, 2008)'
_computing_structure_solution 'XS (Sheldrick, 2008)'
_diffrn_ambient_temperature 107(6)
_diffrn_detector 'Oxford Diffraction Sapphire 3'
_diffrn_detector_area_resol_mean 8.26
_diffrn_detector_type 'CCD area detector'
_diffrn_measured_fraction_theta_full 0.999
_diffrn_measured_fraction_theta_max 0.939
_diffrn_measurement_details
;
#__ type_ start__ end____ width___ exp.time_
  1 omega  -20.00   13.00   1.0000   12.0000
omega____ theta____ kappa____ phi______ frames
    -      -17.9802  -99.0000   60.0000 33

#__ type_ start__ end____ width___ exp.time_
  2 omega   -3.00   45.00   1.0000   12.0000
omega____ theta____ kappa____ phi______ frames
    -       18.4490   57.0000  -90.0000 48

#__ type_ start__ end____ width___ exp.time_
  3 omega  -52.00   32.00   1.0000   12.0000
omega____ theta____ kappa____ phi______ frames
    -       18.4490  -38.0000 -120.0000 84

#__ type_ start__ end____ width___ exp.time_
  4 omega    4.00   84.00   1.0000   12.0000
omega____ theta____ kappa____ phi______ frames
    -       18.4490   57.0000 -180.0000 80

#__ type_ start__ end____ width___ exp.time_
  5 omega  -52.00   30.00   1.0000   12.0000
omega____ theta____ kappa____ phi______ frames
    -       18.4490  -77.0000  120.0000 82
;
_diffrn_measurement_device 'kappa-stage diffractometer'
_diffrn_measurement_device_type 'Oxford Diffraction Xcalibur S'
_diffrn_measurement_method '\w and \f scans'
_diffrn_orient_matrix_UB_11 0.0495903000
_diffrn_orient_matrix_UB_12 -0.0022122000
_diffrn_orient_matrix_UB_13 0.0181421000
_diffrn_orient_matrix_UB_21 -0.0227799000
_diffrn_orient_matrix_UB_22 -0.0005563000
_diffrn_orient_matrix_UB_23 0.0384980000
_diffrn_orient_matrix_UB_31 -0.0040683000
_diffrn_orient_matrix_UB_32 -0.0238576000
_diffrn_orient_matrix_UB_33 -0.0025985000
_diffrn_radiation_monochromator 'focusing graphite'
_diffrn_radiation_probe x-ray
_diffrn_radiation_type MoK\a
_diffrn_radiation_wavelength 0.71073
_diffrn_reflns_av_R_equivalents 0.0653
_diffrn_reflns_av_unetI/netI 0.0988
_diffrn_reflns_Laue_measured_fraction_full 0.999
_diffrn_reflns_Laue_measured_fraction_max 0.939
_diffrn_reflns_limit_h_max 17
_diffrn_reflns_limit_h_min -16
_diffrn_reflns_limit_k_max 39
_diffrn_reflns_limit_k_min -35
_diffrn_reflns_limit_l_max 22
_diffrn_reflns_limit_l_min -21
_diffrn_reflns_number 43016
_diffrn_reflns_point_group_measured_fraction_full 0.999
_diffrn_reflns_point_group_measured_fraction_max 0.939
_diffrn_reflns_theta_full 26.000
_diffrn_reflns_theta_max 28.282
_diffrn_reflns_theta_min 2.808
_diffrn_source 'sealed tube'
_exptl_absorpt_coefficient_mu 0.429
_exptl_absorpt_correction_T_max 1.00000
_exptl_absorpt_correction_T_min 0.99123
_exptl_absorpt_correction_type multi-scan
_exptl_absorpt_process_details
;
CrysAlisPro, Agilent Technologies,
Version 1.171.36.28 (release 01-02-2013 CrysAlis171 .NET)
(compiled Feb  1 2013,16:14:44)
Empirical absorption correction using spherical harmonics,
 implemented in SCALE3 ABSPACK scaling algorithm.
;
_exptl_crystal_colour 'clear light yellow'
_exptl_crystal_colour_lustre clear
_exptl_crystal_colour_modifier light
_exptl_crystal_colour_primary yellow
_exptl_crystal_density_diffrn 1.403
_exptl_crystal_description block
_exptl_crystal_F_000 2800
_exptl_crystal_preparation '[MesMo(CO)] and PhB(OL)3Na in THF'
_exptl_crystal_recrystallization_method 'Re-crystallisation from solvent: THF'
_exptl_crystal_size_max 0.38
_exptl_crystal_size_mid 0.24
_exptl_crystal_size_min 0.18
_refine_diff_density_max 0.680
_refine_diff_density_min -0.498
_refine_diff_density_rms 0.104
_refine_ls_extinction_method none
_refine_ls_goodness_of_fit_ref 1.060
_refine_ls_hydrogen_treatment constr
_refine_ls_matrix_type full
_refine_ls_number_parameters 748
_refine_ls_number_reflns 14875
_refine_ls_number_restraints 0
_refine_ls_restrained_S_all 1.060
_refine_ls_R_factor_all 0.1108
_refine_ls_R_factor_gt 0.0740
_refine_ls_shift/su_max 0.002
_refine_ls_shift/su_mean 0.000
_refine_ls_structure_factor_coef Fsqd
_refine_ls_weighting_details 'w=1/[\s^2^(Fo^2^)+(0.0100P)^2^+27.4320P] where P=(Fo^2^+2Fc^2^)/3'
_refine_ls_weighting_scheme calc
_refine_ls_wR_factor_gt 0.1282
_refine_ls_wR_factor_ref 0.1432
_reflns_Friedel_coverage 0.000
_reflns_number_gt 10703
_reflns_number_total 14875
_reflns_threshold_expression 'I > 2\s(I)'
_cod_data_source_file d0dt01864c2.cif
_cod_data_source_block phbmoco3
_cod_depositor_comments 'Adding full bibliography for 7704506--7704517.cif.'
_cod_database_code 7704506
_chemical_oxdiff_formula Mo1B1P6C40H40N3O3
_shelx_space_group_comment
;
The symmetry employed for this shelxl refinement is uniquely defined
by the following loop, which should always be used as a source of
symmetry information in preference to the above space-group names.
They are only intended as comments.
;
_reflns_odcompleteness_completeness 99.84
_reflns_odcompleteness_iscentric 1
_reflns_odcompleteness_theta 26.32
_olex2_refinement_description
;
1. Fixed Uiso
 At 1.2 times of:
  All C(H) groups, All C(H,H) groups
2.a Secondary CH2 refined with riding coordinates:
 C14S(H14A,H14B), C23S(H23A,H23B), C25S(H25A,H25B), C22S(H22A,H22B), C26S(H26A,
 H26B), C18S(H18A,H18B), C27S(H27A,H27B), C24S(H24A,H24B), C15S(H15A,H15B),
 C13S(H13A,H13B), C17S(H17A,H17B), C28S(H28A,H28B), C20S(H20A,H20B), C21S(H21A,
 H21B), C19S(H19A,H19B), C16S(H16A,H16B), C12S(H12A,H12B), C8S(H8SA,H8SB),
 C9S(H9SA,H9SB), C4S(H4SA,H4SB), C7S(H7SA,H7SB), C1S(H1SA,H1SB), C11S(H11A,
 H11B), C2S(H2SA,H2SB), C3S(H3SA,H3SB), C5S(H5SA,H5SB), C6S(H6SA,H6SB),
 C10S(H10A,H10B)
2.b Aromatic/amide H refined with riding coordinates:
 C5B(H5B), C4B(H4B), C3(H3), C3A(H3A), C6B(H6B), C6C(H6C), C3C(H3C), C7(H7),
 C3B(H3B), C6A(H6A), C4A(H4A), C5C(H5C), C4C(H4C), C4(H4), C6(H6), C5(H5),
 C5A(H5A)
;
_shelx_shelxl_version_number 2014/7
_olex2_exptl_crystal_mounting_method 'nylon tip'
_olex2_submission_original_sample_id RS7041
_olex2_submission_special_instructions 'No special instructions were received'

loop_
_space_group_symop_operation_xyz
'x, y, z'
'-x+1/2, y+1/2, -z+1/2'
'-x, -y, -z'
'x-1/2, -y-1/2, z-1/2'

loop_
_atom_site_label
_atom_site_type_symbol
_atom_site_fract_x
_atom_site_fract_y
_atom_site_fract_z
_atom_site_U_iso_or_equiv
_atom_site_adp_type
_atom_site_occupancy
_atom_site_site_symmetry_order
_atom_site_calc_flag
_atom_site_refinement_flags_posn
_atom_site_refinement_flags_adp
_atom_site_refinement_flags_occupancy
_atom_site_disorder_assembly
_atom_site_disorder_group
Mo01 Mo 0.62567(3) 0.63751(2) 0.20838(2) 0.01752(10) Uani 1 1 d . . . . .
P1A P 0.67940(9) 0.67846(4) 0.08697(7) 0.0186(3) Uani 1 1 d . . . . .
P1B P 0.44059(9) 0.65483(4) 0.17902(7) 0.0177(3) Uani 1 1 d . . . . .
P2B P 0.31306(10) 0.61125(4) 0.18305(8) 0.0222(3) Uani 1 1 d . . . . .
P1C P 0.61837(10) 0.70917(4) 0.28365(7) 0.0198(3) Uani 1 1 d . . . . .
P2A P 0.81536(9) 0.68267(4) 0.01999(8) 0.0219(3) Uani 1 1 d . . . . .
P2C P 0.62666(10) 0.72440(4) 0.40675(8) 0.0235(3) Uani 1 1 d . . . . .
Na00 Na 0.55127(16) 0.38744(7) 0.25003(12) 0.0307(5) Uani 1 1 d . . . . .
O1C O 0.5768(2) 0.77696(10) 0.17433(18) 0.0193(7) Uani 1 1 d . . . . .
O1B O 0.4017(2) 0.74738(10) 0.16404(18) 0.0178(7) Uani 1 1 d . . . . .
O1A O 0.5186(2) 0.73463(10) 0.05466(18) 0.0162(7) Uani 1 1 d . . . . .
O5S O 0.5909(2) 0.31343(11) 0.34354(19) 0.0221(7) Uani 1 1 d . . . . .
O10S O 0.6398(3) 0.31153(11) 0.1807(2) 0.0250(8) Uani 1 1 d . . . . .
O6S O 0.5552(3) 0.39581(11) 0.4121(2) 0.0280(8) Uani 1 1 d . . . . .
O8S O 0.4865(3) 0.45691(11) 0.1556(2) 0.0263(8) Uani 1 1 d . . . . .
O7S O 0.4660(3) 0.46388(11) 0.32104(19) 0.0261(8) Uani 1 1 d . . . . .
O3 O 0.6160(3) 0.54647(11) 0.1120(2) 0.0326(9) Uani 1 1 d . . . . .
N1C N 0.5814(3) 0.79542(12) 0.3094(2) 0.0165(8) Uani 1 1 d . . . . .
O9S O 0.5518(3) 0.37883(11) 0.0875(2) 0.0283(8) Uani 1 1 d . . . . .
N1A N 0.6665(3) 0.74301(12) -0.0211(2) 0.0163(8) Uani 1 1 d . . . . .
N1B N 0.2647(3) 0.69935(12) 0.1639(2) 0.0167(8) Uani 1 1 d . . . . .
O3S O 0.7034(3) 0.43024(13) 0.2618(2) 0.0375(9) Uani 1 1 d . . . . .
O4S O 0.3817(3) 0.36221(14) 0.2517(2) 0.0396(10) Uani 1 1 d . . . . .
O2 O 0.5764(4) 0.58919(13) 0.3706(2) 0.0466(11) Uani 1 1 d . . . . .
O1 O 0.8590(3) 0.61800(15) 0.2480(3) 0.0507(12) Uani 1 1 d . . . . .
C1B C 0.3723(3) 0.70417(15) 0.1671(2) 0.0166(9) Uani 1 1 d . . . . .
C1C C 0.5877(3) 0.76211(16) 0.2505(3) 0.0184(10) Uani 1 1 d . . . . .
C1A C 0.6152(3) 0.72158(15) 0.0401(3) 0.0171(9) Uani 1 1 d . . . . .
C2B C 0.2256(4) 0.65573(16) 0.1724(3) 0.0208(10) Uani 1 1 d . . . . .
C10 C 0.6194(4) 0.57973(16) 0.1474(3) 0.0231(11) Uani 1 1 d . . . . .
C2C C 0.5997(3) 0.78119(17) 0.3887(3) 0.0212(10) Uani 1 1 d . . . . .
O1S O 0.4282(4) 0.96861(15) 0.3862(3) 0.0593(13) Uani 1 1 d . . . . .
C2A C 0.7666(4) 0.72761(16) -0.0370(3) 0.0198(10) Uani 1 1 d . . . . .
C5B C 0.0962(4) 0.73142(17) 0.1583(3) 0.0235(11) Uani 1 1 d . . . . .
H5B H 0.0533 0.7565 0.1538 0.028 Uiso 1 1 calc R . . . .
C9 C 0.5911(4) 0.60666(16) 0.3105(3) 0.0265(11) Uani 1 1 d . . . . .
C4B C 0.0532(4) 0.68726(17) 0.1667(3) 0.0256(11) Uani 1 1 d . . . . .
H4B H -0.0180 0.6834 0.1678 0.031 Uiso 1 1 calc R . . . .
C3 C 0.5165(4) 0.85239(16) 0.0746(3) 0.0237(11) Uani 1 1 d . . . . .
H3 H 0.5786 0.8520 0.1033 0.028 Uiso 1 1 calc R . . . .
C2 C 0.4541(4) 0.81396(15) 0.0765(3) 0.0186(10) Uani 1 1 d . . . . .
C8 C 0.7734(4) 0.62559(18) 0.2345(3) 0.0300(12) Uani 1 1 d . . . . .
C3A C 0.8218(4) 0.75124(17) -0.0962(3) 0.0249(11) Uani 1 1 d . . . . .
H3A H 0.8885 0.7420 -0.1079 0.030 Uiso 1 1 calc R . . . .
C6B C 0.2002(3) 0.73632(16) 0.1570(3) 0.0183(10) Uani 1 1 d . . . . .
H6B H 0.2285 0.7650 0.1515 0.022 Uiso 1 1 calc R . . . .
C6C C 0.5565(4) 0.83982(16) 0.2925(3) 0.0221(10) Uani 1 1 d . . . . .
H6C H 0.5436 0.8485 0.2397 0.026 Uiso 1 1 calc R . . . .
C3C C 0.5953(4) 0.81461(18) 0.4490(3) 0.0277(12) Uani 1 1 d . . . . .
H3C H 0.6089 0.8064 0.5020 0.033 Uiso 1 1 calc R . . . .
C7 C 0.3619(4) 0.81676(17) 0.0315(3) 0.0233(11) Uani 1 1 d . . . . .
H7 H 0.3172 0.7922 0.0308 0.028 Uiso 1 1 calc R . . . .
C3B C 0.1162(4) 0.65119(16) 0.1729(3) 0.0225(11) Uani 1 1 d . . . . .
H3B H 0.0874 0.6225 0.1776 0.027 Uiso 1 1 calc R . . . .
C14S C 0.2097(4) 0.38084(18) 0.2723(3) 0.0333(13) Uani 1 1 d . . . . .
H14A H 0.2046 0.4103 0.2471 0.040 Uiso 1 1 calc R . . . .
H14B H 0.1532 0.3771 0.3093 0.040 Uiso 1 1 calc R . . . .
C23S C 0.6239(4) 0.27145(16) 0.2252(3) 0.0255(11) Uani 1 1 d . . . . .
H23A H 0.6638 0.2469 0.2028 0.031 Uiso 1 1 calc R . . . .
H23B H 0.5515 0.2631 0.2232 0.031 Uiso 1 1 calc R . . . .
C6A C 0.6228(4) 0.77822(16) -0.0654(3) 0.0223(11) Uani 1 1 d . . . . .
H6A H 0.5548 0.7868 -0.0566 0.027 Uiso 1 1 calc R . . . .
C25S C 0.6154(4) 0.32119(17) 0.4258(3) 0.0316(12) Uani 1 1 d . . . . .
H25A H 0.6863 0.3314 0.4312 0.038 Uiso 1 1 calc R . . . .
H25B H 0.6083 0.2933 0.4559 0.038 Uiso 1 1 calc R . . . .
C22S C 0.6142(4) 0.30466(17) 0.0982(3) 0.0309(12) Uani 1 1 d . . . . .
H22A H 0.5439 0.2937 0.0928 0.037 Uiso 1 1 calc R . . . .
H22B H 0.6600 0.2823 0.0753 0.037 Uiso 1 1 calc R . . . .
C4A C 0.7812(4) 0.78680(17) -0.1365(3) 0.0267(12) Uani 1 1 d . . . . .
H4A H 0.8203 0.8024 -0.1739 0.032 Uiso 1 1 calc R . . . .
C26S C 0.5450(4) 0.35579(17) 0.4578(3) 0.0320(13) Uani 1 1 d . . . . .
H26A H 0.4744 0.3450 0.4547 0.038 Uiso 1 1 calc R . . . .
H26B H 0.5621 0.3618 0.5137 0.038 Uiso 1 1 calc R . . . .
C18S C 0.4183(4) 0.48817(17) 0.1910(3) 0.0297(12) Uani 1 1 d . . . . .
H18A H 0.3514 0.4742 0.1990 0.036 Uiso 1 1 calc R . . . .
H18B H 0.4090 0.5142 0.1562 0.036 Uiso 1 1 calc R . . . .
C27S C 0.5057(5) 0.43314(17) 0.4490(3) 0.0330(13) Uani 1 1 d . . . . .
H27A H 0.5375 0.4392 0.5010 0.040 Uiso 1 1 calc R . . . .
H27B H 0.4333 0.4263 0.4571 0.040 Uiso 1 1 calc R . . . .
C24S C 0.6574(4) 0.28014(17) 0.3103(3) 0.0284(12) Uani 1 1 d . . . . .
H24A H 0.6537 0.2524 0.3413 0.034 Uiso 1 1 calc R . . . .
H24B H 0.7282 0.2908 0.3118 0.034 Uiso 1 1 calc R . . . .
C15S C 0.2109(4) 0.34300(18) 0.2098(3) 0.0323(13) Uani 1 1 d . . . . .
H15A H 0.1816 0.3154 0.2311 0.039 Uiso 1 1 calc R . . . .
H15B H 0.1727 0.3516 0.1616 0.039 Uiso 1 1 calc R . . . .
B1 B 0.4889(4) 0.76771(17) 0.1191(3) 0.0163(11) Uani 1 1 d . . . . .
C5C C 0.5506(4) 0.87057(17) 0.3517(3) 0.0268(11) Uani 1 1 d . . . . .
H5C H 0.5324 0.9002 0.3396 0.032 Uiso 1 1 calc R . . . .
C4C C 0.5720(4) 0.85810(18) 0.4320(3) 0.0304(12) Uani 1 1 d . . . . .
H4C H 0.5701 0.8796 0.4728 0.036 Uiso 1 1 calc R . . . .
C13S C 0.3130(4) 0.37445(19) 0.3141(3) 0.0359(14) Uani 1 1 d . . . . .
H13A H 0.3353 0.4022 0.3400 0.043 Uiso 1 1 calc R . . . .
H13B H 0.3094 0.3507 0.3542 0.043 Uiso 1 1 calc R . . . .
C4 C 0.4904(4) 0.89089(17) 0.0321(3) 0.0299(12) Uani 1 1 d . . . . .
H4 H 0.5341 0.9158 0.0327 0.036 Uiso 1 1 calc R . . . .
C17S C 0.4641(4) 0.50246(16) 0.2700(3) 0.0288(12) Uani 1 1 d . . . . .
H17A H 0.5335 0.5138 0.2627 0.035 Uiso 1 1 calc R . . . .
H17B H 0.4228 0.5262 0.2935 0.035 Uiso 1 1 calc R . . . .
C6 C 0.3354(4) 0.85506(17) -0.0118(3) 0.0323(13) Uani 1 1 d . . . . .
H6 H 0.2741 0.8557 -0.0416 0.039 Uiso 1 1 calc R . . . .
C28S C 0.5155(5) 0.47356(17) 0.3959(3) 0.0331(13) Uani 1 1 d . . . . .
H28A H 0.4835 0.4996 0.4207 0.040 Uiso 1 1 calc R . . . .
H28B H 0.5878 0.4804 0.3876 0.040 Uiso 1 1 calc R . . . .
C20S C 0.5421(4) 0.41824(18) 0.0406(3) 0.0336(13) Uani 1 1 d . . . . .
H20A H 0.5255 0.4105 -0.0147 0.040 Uiso 1 1 calc R . . . .
H20B H 0.6063 0.4351 0.0417 0.040 Uiso 1 1 calc R . . . .
C21S C 0.6252(4) 0.34831(18) 0.0552(3) 0.0326(13) Uani 1 1 d . . . . .
H21A H 0.6945 0.3601 0.0627 0.039 Uiso 1 1 calc R . . . .
H21B H 0.6124 0.3441 -0.0019 0.039 Uiso 1 1 calc R . . . .
C19S C 0.4571(4) 0.44590(18) 0.0759(3) 0.0333(13) Uani 1 1 d . . . . .
H19A H 0.4464 0.4732 0.0447 0.040 Uiso 1 1 calc R . . . .
H19B H 0.3932 0.4288 0.0755 0.040 Uiso 1 1 calc R . . . .
C16S C 0.3253(4) 0.33711(18) 0.1925(3) 0.0295(12) Uani 1 1 d . . . . .
H16A H 0.3441 0.3054 0.1952 0.035 Uiso 1 1 calc R . . . .
H16B H 0.3406 0.3483 0.1392 0.035 Uiso 1 1 calc R . . . .
C5 C 0.3988(5) 0.89209(18) -0.0112(3) 0.0364(14) Uani 1 1 d . . . . .
H5 H 0.3803 0.9179 -0.0398 0.044 Uiso 1 1 calc R . . . .
C5A C 0.6789(4) 0.79997(17) -0.1212(3) 0.0275(12) Uani 1 1 d . . . . .
H5A H 0.6496 0.8239 -0.1498 0.033 Uiso 1 1 calc R . . . .
C12S C 0.7447(5) 0.45711(19) 0.1983(4) 0.0393(14) Uani 1 1 d . . . . .
H12A H 0.6899 0.4730 0.1697 0.047 Uiso 1 1 calc R . . . .
H12B H 0.7814 0.4383 0.1605 0.047 Uiso 1 1 calc R . . . .
C8S C 0.7654(5) 0.4253(2) 0.5858(4) 0.0523(17) Uani 1 1 d . . . . .
H8SA H 0.7894 0.4034 0.5470 0.063 Uiso 1 1 calc R . . . .
H8SB H 0.7120 0.4114 0.6177 0.063 Uiso 1 1 calc R . . . .
C9S C 0.7795(5) 0.4295(2) 0.3245(4) 0.0525(18) Uani 1 1 d . . . . .
H9SA H 0.8288 0.4054 0.3159 0.063 Uiso 1 1 calc R . . . .
H9SB H 0.7475 0.4251 0.3762 0.063 Uiso 1 1 calc R . . . .
O2S O 0.7268(5) 0.4633(2) 0.5467(4) 0.112(3) Uani 1 1 d . . . . .
C4S C 0.3597(5) 0.9493(2) 0.4398(5) 0.063(2) Uani 1 1 d . . . . .
H4SA H 0.3936 0.9256 0.4704 0.075 Uiso 1 1 calc R . . . .
H4SB H 0.3013 0.9364 0.4110 0.075 Uiso 1 1 calc R . . . .
C7S C 0.8530(5) 0.4405(3) 0.6387(4) 0.0581(19) Uani 1 1 d . . . . .
H7SA H 0.9142 0.4224 0.6299 0.070 Uiso 1 1 calc R . . . .
H7SB H 0.8348 0.4388 0.6949 0.070 Uiso 1 1 calc R . . . .
C1S C 0.3976(6) 1.0145(2) 0.3765(5) 0.066(2) Uani 1 1 d . . . . .
H1SA H 0.3439 1.0172 0.3356 0.080 Uiso 1 1 calc R . . . .
H1SB H 0.4558 1.0332 0.3616 0.080 Uiso 1 1 calc R . . . .
C11S C 0.8179(7) 0.4904(3) 0.2388(5) 0.079(3) Uani 1 1 d . . . . .
H11A H 0.8836 0.4910 0.2116 0.095 Uiso 1 1 calc R . . . .
H11B H 0.7888 0.5206 0.2380 0.095 Uiso 1 1 calc R . . . .
C2S C 0.3584(7) 1.0279(3) 0.4561(6) 0.088(3) Uani 1 1 d . . . . .
H2SA H 0.4125 1.0423 0.4878 0.105 Uiso 1 1 calc R . . . .
H2SB H 0.3013 1.0489 0.4500 0.105 Uiso 1 1 calc R . . . .
C3S C 0.3242(6) 0.9862(3) 0.4950(5) 0.082(3) Uani 1 1 d . . . . .
H3SA H 0.2497 0.9857 0.5001 0.098 Uiso 1 1 calc R . . . .
H3SB H 0.3556 0.9830 0.5480 0.098 Uiso 1 1 calc R . . . .
C5S C 0.7735(7) 0.5020(3) 0.5782(8) 0.106(4) Uani 1 1 d . . . . .
H5SA H 0.7300 0.5155 0.6185 0.128 Uiso 1 1 calc R . . . .
H5SB H 0.7846 0.5240 0.5360 0.128 Uiso 1 1 calc R . . . .
C6S C 0.8697(8) 0.4886(3) 0.6132(7) 0.102(3) Uani 1 1 d . . . . .
H6SA H 0.8873 0.5074 0.6591 0.122 Uiso 1 1 calc R . . . .
H6SB H 0.9246 0.4905 0.5744 0.122 Uiso 1 1 calc R . . . .
C10S C 0.8312(8) 0.4744(4) 0.3210(6) 0.122(5) Uani 1 1 d . . . . .
H10A H 0.7998 0.4953 0.3583 0.147 Uiso 1 1 calc R . . . .
H10B H 0.9039 0.4716 0.3347 0.147 Uiso 1 1 calc R . . . .

loop_
_atom_site_aniso_label
_atom_site_aniso_U_11
_atom_site_aniso_U_22
_atom_site_aniso_U_33
_atom_site_aniso_U_23
_atom_site_aniso_U_13
_atom_site_aniso_U_12
Mo01 0.0183(2) 0.0184(2) 0.01591(19) 0.00190(16) 0.00156(15) 0.00101(18)
P1A 0.0168(6) 0.0216(6) 0.0175(6) 0.0008(5) 0.0031(5) 0.0015(5)
P1B 0.0176(6) 0.0185(6) 0.0169(6) 0.0005(5) 0.0033(5) 0.0005(5)
P2B 0.0218(7) 0.0188(6) 0.0260(7) 0.0016(5) 0.0030(5) -0.0017(5)
P1C 0.0219(6) 0.0214(6) 0.0162(6) 0.0004(5) -0.0009(5) -0.0023(5)
P2A 0.0168(6) 0.0293(7) 0.0198(6) -0.0018(5) 0.0045(5) 0.0021(6)
P2C 0.0261(7) 0.0280(7) 0.0164(6) 0.0026(5) -0.0004(5) -0.0020(6)
Na00 0.0306(11) 0.0334(11) 0.0281(11) -0.0005(9) 0.0005(9) -0.0027(10)
O1C 0.0206(17) 0.0242(17) 0.0131(16) 0.0007(13) 0.0006(13) -0.0020(14)
O1B 0.0183(16) 0.0159(16) 0.0194(17) -0.0005(12) 0.0045(13) -0.0008(14)
O1A 0.0130(15) 0.0214(17) 0.0143(16) -0.0009(12) 0.0009(12) -0.0012(13)
O5S 0.0229(18) 0.0243(18) 0.0192(17) -0.0007(13) -0.0008(14) 0.0042(15)
O10S 0.0266(19) 0.0286(19) 0.0196(18) -0.0027(14) -0.0034(14) -0.0023(16)
O6S 0.043(2) 0.0198(17) 0.0216(18) 0.0021(14) 0.0079(16) 0.0014(16)
O8S 0.032(2) 0.0270(19) 0.0198(18) -0.0029(14) -0.0016(15) 0.0074(16)
O7S 0.038(2) 0.0208(18) 0.0192(18) -0.0019(14) 0.0021(15) -0.0035(16)
O3 0.051(3) 0.0231(19) 0.024(2) -0.0003(15) 0.0007(17) 0.0058(18)
N1C 0.0144(19) 0.021(2) 0.0138(19) -0.0018(15) 0.0000(15) -0.0016(16)
O9S 0.032(2) 0.033(2) 0.0197(18) 0.0011(15) 0.0035(15) 0.0105(17)
N1A 0.018(2) 0.0185(19) 0.0127(19) -0.0015(15) 0.0019(15) -0.0022(17)
N1B 0.018(2) 0.019(2) 0.0131(19) -0.0004(15) 0.0034(15) -0.0004(17)
O3S 0.039(2) 0.038(2) 0.035(2) 0.0097(17) -0.0066(18) -0.0081(19)
O4S 0.026(2) 0.056(3) 0.037(2) -0.018(2) 0.0011(17) -0.011(2)
O2 0.081(3) 0.037(2) 0.022(2) 0.0032(17) 0.008(2) -0.014(2)
O1 0.024(2) 0.058(3) 0.070(3) 0.015(2) -0.009(2) 0.002(2)
C1B 0.016(2) 0.025(2) 0.009(2) -0.0005(17) 0.0034(17) -0.003(2)
C1C 0.014(2) 0.027(3) 0.014(2) -0.0026(18) 0.0031(17) -0.004(2)
C1A 0.019(2) 0.022(2) 0.011(2) -0.0030(17) 0.0030(17) -0.002(2)
C2B 0.025(3) 0.023(2) 0.014(2) -0.0032(18) 0.0036(19) -0.006(2)
C10 0.026(3) 0.024(3) 0.019(2) 0.005(2) 0.002(2) 0.004(2)
C2C 0.015(2) 0.033(3) 0.016(2) -0.004(2) 0.0011(18) -0.005(2)
O1S 0.066(3) 0.045(3) 0.068(3) -0.006(2) 0.024(3) 0.005(2)
C2A 0.019(2) 0.026(3) 0.015(2) -0.0070(19) 0.0004(18) -0.005(2)
C5B 0.015(2) 0.032(3) 0.023(3) 0.002(2) -0.0028(19) 0.010(2)
C9 0.039(3) 0.022(3) 0.019(3) -0.002(2) 0.004(2) -0.004(2)
C4B 0.016(2) 0.040(3) 0.021(3) 0.004(2) -0.0007(19) -0.003(2)
C3 0.028(3) 0.026(3) 0.017(2) -0.0022(19) -0.001(2) -0.003(2)
C2 0.022(2) 0.020(2) 0.014(2) 0.0014(18) 0.0014(18) 0.004(2)
C8 0.029(3) 0.032(3) 0.030(3) 0.007(2) 0.004(2) -0.003(2)
C3A 0.024(3) 0.034(3) 0.017(2) -0.005(2) 0.003(2) -0.008(2)
C6B 0.020(2) 0.022(2) 0.012(2) 0.0000(18) 0.0023(18) 0.003(2)
C6C 0.018(2) 0.023(3) 0.025(3) -0.002(2) 0.002(2) -0.002(2)
C3C 0.023(3) 0.040(3) 0.020(3) -0.008(2) 0.003(2) -0.009(2)
C7 0.020(3) 0.025(3) 0.024(3) 0.002(2) -0.001(2) 0.001(2)
C3B 0.025(3) 0.023(3) 0.019(2) 0.0018(19) 0.001(2) -0.006(2)
C14S 0.031(3) 0.033(3) 0.036(3) -0.005(2) 0.010(2) -0.005(3)
C23S 0.024(3) 0.021(2) 0.032(3) -0.003(2) 0.003(2) 0.004(2)
C6A 0.028(3) 0.024(3) 0.016(2) -0.0003(19) 0.006(2) 0.001(2)
C25S 0.044(3) 0.028(3) 0.022(3) 0.005(2) -0.007(2) 0.003(3)
C22S 0.036(3) 0.032(3) 0.025(3) -0.008(2) 0.000(2) 0.010(3)
C4A 0.031(3) 0.037(3) 0.013(2) 0.000(2) 0.007(2) -0.007(2)
C26S 0.049(3) 0.029(3) 0.019(3) 0.004(2) 0.000(2) -0.001(3)
C18S 0.034(3) 0.026(3) 0.030(3) 0.007(2) 0.006(2) 0.006(2)
C27S 0.051(4) 0.029(3) 0.019(3) -0.006(2) 0.000(2) 0.007(3)
C24S 0.027(3) 0.030(3) 0.028(3) 0.003(2) -0.003(2) 0.006(2)
C15S 0.031(3) 0.035(3) 0.031(3) -0.006(2) -0.002(2) -0.003(3)
B1 0.017(3) 0.018(3) 0.014(2) -0.0033(19) 0.004(2) -0.001(2)
C5C 0.027(3) 0.024(3) 0.029(3) -0.004(2) 0.001(2) -0.003(2)
C4C 0.034(3) 0.030(3) 0.028(3) -0.014(2) 0.009(2) -0.008(3)
C13S 0.042(3) 0.042(3) 0.024(3) -0.010(2) 0.006(2) -0.009(3)
C4 0.040(3) 0.021(3) 0.029(3) 0.005(2) 0.007(2) -0.004(2)
C17S 0.041(3) 0.019(3) 0.027(3) -0.001(2) 0.001(2) 0.003(2)
C6 0.030(3) 0.030(3) 0.037(3) 0.008(2) -0.001(2) 0.002(3)
C28S 0.052(4) 0.023(3) 0.024(3) -0.007(2) -0.002(3) 0.000(3)
C20S 0.046(3) 0.036(3) 0.018(3) 0.000(2) 0.003(2) 0.013(3)
C21S 0.036(3) 0.042(3) 0.020(3) -0.003(2) 0.005(2) 0.011(3)
C19S 0.040(3) 0.031(3) 0.028(3) 0.004(2) -0.005(2) 0.007(3)
C16S 0.027(3) 0.037(3) 0.024(3) -0.004(2) 0.001(2) 0.000(2)
C5 0.047(4) 0.027(3) 0.035(3) 0.013(2) 0.004(3) 0.011(3)
C5A 0.041(3) 0.024(3) 0.017(2) 0.002(2) 0.002(2) -0.004(2)
C12S 0.039(3) 0.041(3) 0.038(3) 0.011(3) 0.002(3) 0.006(3)
C8S 0.060(5) 0.046(4) 0.050(4) -0.001(3) 0.006(4) -0.002(4)
C9S 0.043(4) 0.082(5) 0.033(4) 0.015(3) -0.004(3) 0.009(4)
O2S 0.123(6) 0.067(4) 0.145(7) 0.030(4) -0.078(5) -0.018(4)
C4S 0.045(4) 0.047(4) 0.096(6) 0.008(4) 0.008(4) 0.006(4)
C7S 0.050(4) 0.084(6) 0.040(4) 0.004(4) 0.004(3) 0.002(4)
C1S 0.072(5) 0.049(4) 0.079(6) 0.015(4) 0.027(5) 0.003(4)
C11S 0.073(6) 0.063(5) 0.100(7) 0.034(5) -0.037(5) -0.028(5)
C2S 0.092(7) 0.045(5) 0.126(9) -0.016(5) -0.014(6) 0.023(5)
C3S 0.067(6) 0.115(7) 0.065(6) -0.032(5) 0.027(4) -0.024(5)
C5S 0.062(6) 0.040(5) 0.217(13) 0.019(6) -0.003(7) -0.007(5)
C6S 0.092(8) 0.079(7) 0.135(10) -0.013(6) -0.015(7) -0.019(6)
C10S 0.110(8) 0.185(11) 0.071(7) 0.023(7) -0.025(6) -0.105(8)

loop_
_atom_type_symbol
_atom_type_description
_atom_type_scat_dispersion_real
_atom_type_scat_dispersion_imag
_atom_type_scat_source
C C 0.0033 0.0016 'International Tables Vol C Tables 4.2.6.8 and 6.1.1.4'
H H 0.0000 0.0000 'International Tables Vol C Tables 4.2.6.8 and 6.1.1.4'
B B 0.0013 0.0007 'International Tables Vol C Tables 4.2.6.8 and 6.1.1.4'
Mo Mo -1.6832 0.6857 'International Tables Vol C Tables 4.2.6.8 and 6.1.1.4'
N N 0.0061 0.0033 'International Tables Vol C Tables 4.2.6.8 and 6.1.1.4'
Na Na 0.0362 0.0249 'International Tables Vol C Tables 4.2.6.8 and 6.1.1.4'
O O 0.0106 0.0060 'International Tables Vol C Tables 4.2.6.8 and 6.1.1.4'
P P 0.1023 0.0942 'International Tables Vol C Tables 4.2.6.8 and 6.1.1.4'

loop_
_geom_angle_atom_site_label_1
_geom_angle_atom_site_label_2
_geom_angle_atom_site_label_3
_geom_angle
_geom_angle_site_symmetry_1
_geom_angle_site_symmetry_3
_geom_angle_publ_flag
P1A Mo01 P1B 91.17(4) . . ?
P1A Mo01 P1C 90.42(4) . . ?
P1C Mo01 P1B 83.06(4) . . ?
C10 Mo01 P1A 90.78(13) . . ?
C10 Mo01 P1B 92.56(15) . . ?
C10 Mo01 P1C 175.47(15) . . ?
C9 Mo01 P1A 175.73(16) . . ?
C9 Mo01 P1B 91.98(16) . . ?
C9 Mo01 P1C 87.10(14) . . ?
C9 Mo01 C10 91.96(19) . . ?
C9 Mo01 C8 87.6(2) . . ?
C8 Mo01 P1A 89.11(15) . . ?
C8 Mo01 P1B 177.92(16) . . ?
C8 Mo01 P1C 94.89(16) . . ?
C8 Mo01 C10 89.5(2) . . ?
P2A P1A Mo01 135.45(7) . . ?
C1A P1A Mo01 126.95(15) . . ?
C1A P1A P2A 96.87(15) . . ?
P2B P1B Mo01 128.54(7) . . ?
C1B P1B Mo01 133.63(16) . . ?
C1B P1B P2B 96.97(16) . . ?
C2B P2B P1B 92.52(16) . . ?
P2C P1C Mo01 132.75(7) . . ?
C1C P1C Mo01 129.49(16) . . ?
C1C P1C P2C 97.29(16) . . ?
C2A P2A P1A 91.95(16) . . ?
C2C P2C P1C 91.81(16) . . ?
O5S Na00 O10S 60.91(10) . . ?
O5S Na00 O7S 118.77(12) . . ?
O10S Na00 O7S 178.93(14) . . ?
O6S Na00 O5S 60.33(10) . . ?
O6S Na00 O10S 119.04(12) . . ?
O6S Na00 O8S 120.59(12) . . ?
O6S Na00 O7S 60.36(11) . . ?
O6S Na00 O9S 178.76(14) . . ?
O8S Na00 O5S 172.57(13) . . ?
O8S Na00 O10S 119.83(12) . . ?
O8S Na00 O7S 60.64(10) . . ?
O8S Na00 O9S 59.97(11) . . ?
O9S Na00 O5S 119.28(12) . . ?
O9S Na00 O10S 60.26(11) . . ?
O9S Na00 O7S 120.33(12) . . ?
O3S Na00 O5S 103.53(14) . . ?
O3S Na00 O10S 96.86(14) . . ?
O3S Na00 O6S 82.15(14) . . ?
O3S Na00 O8S 83.82(13) . . ?
O3S Na00 O7S 82.20(13) . . ?
O3S Na00 O9S 96.88(14) . . ?
O4S Na00 O5S 84.58(14) . . ?
O4S Na00 O10S 98.12(14) . . ?
O4S Na00 O6S 91.27(14) . . ?
O4S Na00 O8S 88.02(15) . . ?
O4S Na00 O7S 82.82(13) . . ?
O4S Na00 O9S 89.85(14) . . ?
O4S Na00 O3S 164.99(17) . . ?
C1C O1C B1 126.4(3) . . ?
C1B O1B B1 128.6(3) . . ?
C1A O1A B1 124.6(4) . . ?
C25S O5S Na00 117.2(3) . . ?
C25S O5S C24S 111.0(4) . . ?
C24S O5S Na00 116.2(3) . . ?
C23S O10S Na00 113.3(3) . . ?
C23S O10S C22S 110.6(4) . . ?
C22S O10S Na00 115.1(3) . . ?
C26S O6S Na00 117.3(3) . . ?
C26S O6S C27S 111.8(4) . . ?
C27S O6S Na00 119.9(3) . . ?
C18S O8S Na00 116.4(3) . . ?
C19S O8S Na00 116.5(3) . . ?
C19S O8S C18S 112.4(4) . . ?
C17S O7S Na00 113.6(3) . . ?
C28S O7S Na00 111.0(3) . . ?
C28S O7S C17S 111.4(4) . . ?
C1C N1C C2C 116.0(4) . . ?
C6C N1C C1C 123.1(4) . . ?
C6C N1C C2C 120.8(4) . . ?
C20S O9S Na00 118.2(3) . . ?
C20S O9S C21S 111.8(4) . . ?
C21S O9S Na00 116.5(3) . . ?
C1A N1A C2A 116.6(4) . . ?
C1A N1A C6A 122.6(4) . . ?
C6A N1A C2A 120.9(4) . . ?
C2B N1B C1B 117.0(4) . . ?
C6B N1B C1B 121.5(4) . . ?
C6B N1B C2B 121.4(4) . . ?
C12S O3S Na00 124.0(3) . . ?
C9S O3S Na00 128.6(4) . . ?
C9S O3S C12S 106.7(4) . . ?
C13S O4S Na00 121.9(3) . . ?
C13S O4S C16S 108.4(4) . . ?
C16S O4S Na00 129.4(3) . . ?
O1B C1B P1B 132.2(3) . . ?
O1B C1B N1B 112.4(4) . . ?
N1B C1B P1B 115.4(3) . . ?
O1C C1C P1C 128.6(3) . . ?
O1C C1C N1C 115.1(4) . . ?
N1C C1C P1C 116.0(3) . . ?
O1A C1A P1A 125.8(3) . . ?
O1A C1A N1A 117.7(4) . . ?
N1A C1A P1A 116.4(3) . . ?
N1B C2B P2B 118.2(3) . . ?
N1B C2B C3B 116.8(4) . . ?
C3B C2B P2B 125.0(4) . . ?
O3 C10 Mo01 179.8(5) . . ?
N1C C2C P2C 118.8(3) . . ?
N1C C2C C3C 116.8(4) . . ?
C3C C2C P2C 124.3(4) . . ?
C4S O1S C1S 106.5(5) . . ?
N1A C2A P2A 118.2(3) . . ?
N1A C2A C3A 116.7(4) . . ?
C3A C2A P2A 125.0(4) . . ?
C4B C5B H5B 120.4 . . ?
C6B C5B H5B 120.4 . . ?
C6B C5B C4B 119.2(4) . . ?
O2 C9 Mo01 176.5(5) . . ?
C5B C4B H4B 120.1 . . ?
C3B C4B C5B 119.8(4) . . ?
C3B C4B H4B 120.1 . . ?
C2 C3 H3 118.5 . . ?
C4 C3 H3 118.5 . . ?
C4 C3 C2 123.1(5) . . ?
C3 C2 C7 115.4(4) . . ?
C3 C2 B1 123.1(4) . . ?
C7 C2 B1 121.2(4) . . ?
O1 C8 Mo01 178.3(5) . . ?
C2A C3A H3A 118.8 . . ?
C4A C3A C2A 122.4(5) . . ?
C4A C3A H3A 118.8 . . ?
N1B C6B H6B 119.5 . . ?
C5B C6B N1B 121.0(4) . . ?
C5B C6B H6B 119.5 . . ?
N1C C6C H6C 119.6 . . ?
C5C C6C N1C 120.7(5) . . ?
C5C C6C H6C 119.6 . . ?
C2C C3C H3C 119.0 . . ?
C4C C3C C2C 122.0(5) . . ?
C4C C3C H3C 119.0 . . ?
C2 C7 H7 119.0 . . ?
C6 C7 C2 122.0(5) . . ?
C6 C7 H7 119.0 . . ?
C2B C3B H3B 119.1 . . ?
C4B C3B C2B 121.8(4) . . ?
C4B C3B H3B 119.1 . . ?
H14A C14S H14B 109.3 . . ?
C15S C14S H14A 111.4 . . ?
C15S C14S H14B 111.4 . . ?
C13S C14S H14A 111.4 . . ?
C13S C14S H14B 111.4 . . ?
C13S C14S C15S 101.8(4) . . ?
O10S C23S H23A 110.1 . . ?
O10S C23S H23B 110.1 . . ?
O10S C23S C24S 108.0(4) . . ?
H23A C23S H23B 108.4 . . ?
C24S C23S H23A 110.1 . . ?
C24S C23S H23B 110.1 . . ?
N1A C6A H6A 119.9 . . ?
C5A C6A N1A 120.1(4) . . ?
C5A C6A H6A 119.9 . . ?
O5S C25S H25A 109.8 . . ?
O5S C25S H25B 109.8 . . ?
O5S C25S C26S 109.3(4) . . ?
H25A C25S H25B 108.3 . . ?
C26S C25S H25A 109.8 . . ?
C26S C25S H25B 109.8 . . ?
O10S C22S H22A 110.0 . . ?
O10S C22S H22B 110.0 . . ?
O10S C22S C21S 108.6(4) . . ?
H22A C22S H22B 108.4 . . ?
C21S C22S H22A 110.0 . . ?
C21S C22S H22B 110.0 . . ?
C3A C4A H4A 120.4 . . ?
C3A C4A C5A 119.1(4) . . ?
C5A C4A H4A 120.4 . . ?
O6S C26S C25S 108.9(4) . . ?
O6S C26S H26A 109.9 . . ?
O6S C26S H26B 109.9 . . ?
C25S C26S H26A 109.9 . . ?
C25S C26S H26B 109.9 . . ?
H26A C26S H26B 108.3 . . ?
O8S C18S H18A 110.1 . . ?
O8S C18S H18B 110.1 . . ?
O8S C18S C17S 108.0(4) . . ?
H18A C18S H18B 108.4 . . ?
C17S C18S H18A 110.1 . . ?
C17S C18S H18B 110.1 . . ?
O6S C27S H27A 109.9 . . ?
O6S C27S H27B 109.9 . . ?
O6S C27S C28S 108.9(4) . . ?
H27A C27S H27B 108.3 . . ?
C28S C27S H27A 109.9 . . ?
C28S C27S H27B 109.9 . . ?
O5S C24S C23S 108.5(4) . . ?
O5S C24S H24A 110.0 . . ?
O5S C24S H24B 110.0 . . ?
C23S C24S H24A 110.0 . . ?
C23S C24S H24B 110.0 . . ?
H24A C24S H24B 108.4 . . ?
C14S C15S H15A 111.1 . . ?
C14S C15S H15B 111.1 . . ?
H15A C15S H15B 109.1 . . ?
C16S C15S C14S 103.4(4) . . ?
C16S C15S H15A 111.1 . . ?
C16S C15S H15B 111.1 . . ?
O1C B1 O1B 110.2(4) . . ?
O1C B1 O1A 111.1(4) . . ?
O1C B1 C2 109.0(4) . . ?
O1B B1 O1A 107.4(4) . . ?
O1B B1 C2 110.9(4) . . ?
O1A B1 C2 108.2(4) . . ?
C6C C5C H5C 119.8 . . ?
C6C C5C C4C 120.3(5) . . ?
C4C C5C H5C 119.8 . . ?
C3C C4C C5C 119.2(5) . . ?
C3C C4C H4C 120.4 . . ?
C5C C4C H4C 120.4 . . ?
O4S C13S C14S 104.8(4) . . ?
O4S C13S H13A 110.8 . . ?
O4S C13S H13B 110.8 . . ?
C14S C13S H13A 110.8 . . ?
C14S C13S H13B 110.8 . . ?
H13A C13S H13B 108.9 . . ?
C3 C4 H4 120.3 . . ?
C5 C4 C3 119.5(5) . . ?
C5 C4 H4 120.3 . . ?
O7S C17S C18S 107.5(4) . . ?
O7S C17S H17A 110.2 . . ?
O7S C17S H17B 110.2 . . ?
C18S C17S H17A 110.2 . . ?
C18S C17S H17B 110.2 . . ?
H17A C17S H17B 108.5 . . ?
C7 C6 H6 119.8 . . ?
C5 C6 C7 120.4(5) . . ?
C5 C6 H6 119.8 . . ?
O7S C28S C27S 108.4(4) . . ?
O7S C28S H28A 110.0 . . ?
O7S C28S H28B 110.0 . . ?
C27S C28S H28A 110.0 . . ?
C27S C28S H28B 110.0 . . ?
H28A C28S H28B 108.4 . . ?
O9S C20S H20A 110.3 . . ?
O9S C20S H20B 110.3 . . ?
O9S C20S C19S 107.2(4) . . ?
H20A C20S H20B 108.5 . . ?
C19S C20S H20A 110.3 . . ?
C19S C20S H20B 110.3 . . ?
O9S C21S C22S 107.6(4) . . ?
O9S C21S H21A 110.2 . . ?
O9S C21S H21B 110.2 . . ?
C22S C21S H21A 110.2 . . ?
C22S C21S H21B 110.2 . . ?
H21A C21S H21B 108.5 . . ?
O8S C19S C20S 107.7(4) . . ?
O8S C19S H19A 110.2 . . ?
O8S C19S H19B 110.2 . . ?
C20S C19S H19A 110.2 . . ?
C20S C19S H19B 110.2 . . ?
H19A C19S H19B 108.5 . . ?
O4S C16S C15S 107.5(4) . . ?
O4S C16S H16A 110.2 . . ?
O4S C16S H16B 110.2 . . ?
C15S C16S H16A 110.2 . . ?
C15S C16S H16B 110.2 . . ?
H16A C16S H16B 108.5 . . ?
C4 C5 H5 120.2 . . ?
C6 C5 C4 119.7(5) . . ?
C6 C5 H5 120.2 . . ?
C6A C5A C4A 120.7(5) . . ?
C6A C5A H5A 119.7 . . ?
C4A C5A H5A 119.7 . . ?
O3S C12S H12A 110.6 . . ?
O3S C12S H12B 110.6 . . ?
O3S C12S C11S 105.6(5) . . ?
H12A C12S H12B 108.7 . . ?
C11S C12S H12A 110.6 . . ?
C11S C12S H12B 110.6 . . ?
H8SA C8S H8SB 108.5 . . ?
O2S C8S H8SA 110.2 . . ?
O2S C8S H8SB 110.2 . . ?
O2S C8S C7S 107.4(6) . . ?
C7S C8S H8SA 110.2 . . ?
C7S C8S H8SB 110.2 . . ?
O3S C9S H9SA 110.7 . . ?
O3S C9S H9SB 110.7 . . ?
O3S C9S C10S 105.4(6) . . ?
H9SA C9S H9SB 108.8 . . ?
C10S C9S H9SA 110.7 . . ?
C10S C9S H9SB 110.7 . . ?
C8S O2S C5S 109.6(7) . . ?
O1S C4S H4SA 110.2 . . ?
O1S C4S H4SB 110.2 . . ?
O1S C4S C3S 107.4(6) . . ?
H4SA C4S H4SB 108.5 . . ?
C3S C4S H4SA 110.2 . . ?
C3S C4S H4SB 110.2 . . ?
C8S C7S H7SA 111.1 . . ?
C8S C7S H7SB 111.1 . . ?
C8S C7S C6S 103.3(7) . . ?
H7SA C7S H7SB 109.1 . . ?
C6S C7S H7SA 111.1 . . ?
C6S C7S H7SB 111.1 . . ?
O1S C1S H1SA 110.8 . . ?
O1S C1S H1SB 110.8 . . ?
O1S C1S C2S 104.7(6) . . ?
H1SA C1S H1SB 108.9 . . ?
C2S C1S H1SA 110.8 . . ?
C2S C1S H1SB 110.8 . . ?
C12S C11S H11A 110.6 . . ?
C12S C11S H11B 110.6 . . ?
H11A C11S H11B 108.7 . . ?
C10S C11S C12S 105.8(6) . . ?
C10S C11S H11A 110.6 . . ?
C10S C11S H11B 110.6 . . ?
C1S C2S H2SA 110.5 . . ?
C1S C2S H2SB 110.5 . . ?
H2SA C2S H2SB 108.7 . . ?
C3S C2S C1S 106.2(6) . . ?
C3S C2S H2SA 110.5 . . ?
C3S C2S H2SB 110.5 . . ?
C4S C3S H3SA 110.9 . . ?
C4S C3S H3SB 110.9 . . ?
C2S C3S C4S 104.1(6) . . ?
C2S C3S H3SA 110.9 . . ?
C2S C3S H3SB 110.9 . . ?
H3SA C3S H3SB 109.0 . . ?
O2S C5S H5SA 110.2 . . ?
O2S C5S H5SB 110.2 . . ?
O2S C5S C6S 107.3(7) . . ?
H5SA C5S H5SB 108.5 . . ?
C6S C5S H5SA 110.2 . . ?
C6S C5S H5SB 110.2 . . ?
C7S C6S H6SA 110.9 . . ?
C7S C6S H6SB 110.9 . . ?
C5S C6S C7S 104.5(7) . . ?
C5S C6S H6SA 110.9 . . ?
C5S C6S H6SB 110.9 . . ?
H6SA C6S H6SB 108.9 . . ?
C9S C10S H10A 110.5 . . ?
C9S C10S H10B 110.5 . . ?
C11S C10S C9S 106.2(7) . . ?
C11S C10S H10A 110.5 . . ?
C11S C10S H10B 110.5 . . ?
H10A C10S H10B 108.7 . . ?

loop_
_geom_bond_atom_site_label_1
_geom_bond_atom_site_label_2
_geom_bond_distance
_geom_bond_site_symmetry_2
_geom_bond_publ_flag
Mo01 P1A 2.4655(12) . ?
Mo01 P1B 2.4937(13) . ?
Mo01 P1C 2.4657(13) . ?
Mo01 C10 1.990(5) . ?
Mo01 C9 1.987(5) . ?
Mo01 C8 1.988(6) . ?
P1A P2A 2.1020(16) . ?
P1A C1A 1.706(5) . ?
P1B P2B 2.0977(17) . ?
P1B C1B 1.718(5) . ?
P2B C2B 1.744(5) . ?
P1C P2C 2.0994(18) . ?
P1C C1C 1.706(5) . ?
P2A C2A 1.746(5) . ?
P2C C2C 1.742(5) . ?
Na00 O5S 2.731(4) . ?
Na00 O10S 2.781(4) . ?
Na00 O6S 2.709(4) . ?
Na00 O8S 2.714(4) . ?
Na00 O7S 2.788(4) . ?
Na00 O9S 2.719(4) . ?
Na00 O3S 2.349(4) . ?
Na00 O4S 2.320(4) . ?
O1C C1C 1.348(5) . ?
O1C B1 1.479(6) . ?
O1B C1B 1.336(5) . ?
O1B B1 1.491(5) . ?
O1A C1A 1.335(5) . ?
O1A B1 1.506(5) . ?
O5S C25S 1.420(6) . ?
O5S C24S 1.426(6) . ?
O10S C23S 1.416(6) . ?
O10S C22S 1.423(6) . ?
O6S C26S 1.415(6) . ?
O6S C27S 1.422(6) . ?
O8S C18S 1.414(6) . ?
O8S C19S 1.413(6) . ?
O7S C17S 1.423(6) . ?
O7S C28S 1.423(6) . ?
O3 C10 1.147(6) . ?
N1C C1C 1.393(6) . ?
N1C C2C 1.403(6) . ?
N1C C6C 1.381(6) . ?
O9S C20S 1.408(6) . ?
O9S C21S 1.422(6) . ?
N1A C1A 1.378(5) . ?
N1A C2A 1.403(6) . ?
N1A C6A 1.393(6) . ?
N1B C1B 1.401(6) . ?
N1B C2B 1.395(6) . ?
N1B C6B 1.380(6) . ?
O3S C12S 1.433(6) . ?
O3S C9S 1.424(7) . ?
O4S C13S 1.425(6) . ?
O4S C16S 1.426(6) . ?
O2 C9 1.144(6) . ?
O1 C8 1.151(6) . ?
C2B C3B 1.424(6) . ?
C2C C3C 1.410(6) . ?
O1S C4S 1.390(8) . ?
O1S C1S 1.423(8) . ?
C2A C3A 1.412(6) . ?
C5B H5B 0.9300 . ?
C5B C4B 1.428(7) . ?
C5B C6B 1.357(6) . ?
C4B H4B 0.9300 . ?
C4B C3B 1.346(7) . ?
C3 H3 0.9300 . ?
C3 C2 1.396(6) . ?
C3 C4 1.380(7) . ?
C2 C7 1.403(7) . ?
C2 B1 1.603(7) . ?
C3A H3A 0.9300 . ?
C3A C4A 1.350(7) . ?
C6B H6B 0.9300 . ?
C6C H6C 0.9300 . ?
C6C C5C 1.343(7) . ?
C3C H3C 0.9300 . ?
C3C C4C 1.351(7) . ?
C7 H7 0.9300 . ?
C7 C6 1.384(7) . ?
C3B H3B 0.9300 . ?
C14S H14A 0.9700 . ?
C14S H14B 0.9700 . ?
C14S C15S 1.529(7) . ?
C14S C13S 1.512(8) . ?
C23S H23A 0.9700 . ?
C23S H23B 0.9700 . ?
C23S C24S 1.498(7) . ?
C6A H6A 0.9300 . ?
C6A C5A 1.351(6) . ?
C25S H25A 0.9700 . ?
C25S H25B 0.9700 . ?
C25S C26S 1.476(7) . ?
C22S H22A 0.9700 . ?
C22S H22B 0.9700 . ?
C22S C21S 1.484(7) . ?
C4A H4A 0.9300 . ?
C4A C5A 1.409(7) . ?
C26S H26A 0.9700 . ?
C26S H26B 0.9700 . ?
C18S H18A 0.9700 . ?
C18S H18B 0.9700 . ?
C18S C17S 1.496(7) . ?
C27S H27A 0.9700 . ?
C27S H27B 0.9700 . ?
C27S C28S 1.494(7) . ?
C24S H24A 0.9700 . ?
C24S H24B 0.9700 . ?
C15S H15A 0.9700 . ?
C15S H15B 0.9700 . ?
C15S C16S 1.525(7) . ?
C5C H5C 0.9300 . ?
C5C C4C 1.411(7) . ?
C4C H4C 0.9300 . ?
C13S H13A 0.9700 . ?
C13S H13B 0.9700 . ?
C4 H4 0.9300 . ?
C4 C5 1.379(8) . ?
C17S H17A 0.9700 . ?
C17S H17B 0.9700 . ?
C6 H6 0.9300 . ?
C6 C5 1.370(8) . ?
C28S H28A 0.9700 . ?
C28S H28B 0.9700 . ?
C20S H20A 0.9700 . ?
C20S H20B 0.9700 . ?
C20S C19S 1.500(7) . ?
C21S H21A 0.9700 . ?
C21S H21B 0.9700 . ?
C19S H19A 0.9700 . ?
C19S H19B 0.9700 . ?
C16S H16A 0.9700 . ?
C16S H16B 0.9700 . ?
C5 H5 0.9300 . ?
C5A H5A 0.9300 . ?
C12S H12A 0.9700 . ?
C12S H12B 0.9700 . ?
C12S C11S 1.518(9) . ?
C8S H8SA 0.9700 . ?
C8S H8SB 0.9700 . ?
C8S O2S 1.388(8) . ?
C8S C7S 1.496(9) . ?
C9S H9SA 0.9700 . ?
C9S H9SB 0.9700 . ?
C9S C10S 1.490(11) . ?
O2S C5S 1.395(10) . ?
C4S H4SA 0.9700 . ?
C4S H4SB 0.9700 . ?
C4S C3S 1.502(10) . ?
C7S H7SA 0.9700 . ?
C7S H7SB 0.9700 . ?
C7S C6S 1.500(11) . ?
C1S H1SA 0.9700 . ?
C1S H1SB 0.9700 . ?
C1S C2S 1.480(11) . ?
C11S H11A 0.9700 . ?
C11S H11B 0.9700 . ?
C11S C10S 1.456(11) . ?
C2S H2SA 0.9700 . ?
C2S H2SB 0.9700 . ?
C2S C3S 1.467(11) . ?
C3S H3SA 0.9700 . ?
C3S H3SB 0.9700 . ?
C5S H5SA 0.9700 . ?
C5S H5SB 0.9700 . ?
C5S C6S 1.425(12) . ?
C6S H6SA 0.9700 . ?
C6S H6SB 0.9700 . ?
C10S H10A 0.9700 . ?
C10S H10B 0.9700 . ?

loop_
_geom_torsion_atom_site_label_1
_geom_torsion_atom_site_label_2
_geom_torsion_atom_site_label_3
_geom_torsion_atom_site_label_4
_geom_torsion
_geom_torsion_site_symmetry_1
_geom_torsion_site_symmetry_2
_geom_torsion_site_symmetry_3
_geom_torsion_site_symmetry_4
_geom_torsion_publ_flag
Mo01 P1A C1A O1A -11.5(5) . . . . ?
Mo01 P1A C1A N1A 172.1(2) . . . . ?
Mo01 P1B C1B O1B 6.2(5) . . . . ?
Mo01 P1B C1B N1B -170.0(2) . . . . ?
Mo01 P1C C1C O1C -11.5(5) . . . . ?
Mo01 P1C C1C N1C 174.4(2) . . . . ?
P1A P2A C2A N1A -0.6(3) . . . . ?
P1A P2A C2A C3A 176.6(4) . . . . ?
P1B P2B C2B N1B 1.4(3) . . . . ?
P1B P2B C2B C3B -177.6(4) . . . . ?
P2B P1B C1B O1B 175.9(4) . . . . ?
P2B P1B C1B N1B -0.3(3) . . . . ?
P2B C2B C3B C4B 178.1(4) . . . . ?
P1C P2C C2C N1C 1.5(3) . . . . ?
P1C P2C C2C C3C -178.2(4) . . . . ?
P2A P1A C1A O1A 177.1(4) . . . . ?
P2A P1A C1A N1A 0.7(4) . . . . ?
P2A C2A C3A C4A -177.7(4) . . . . ?
P2C P1C C1C O1C 175.6(4) . . . . ?
P2C P1C C1C N1C 1.6(3) . . . . ?
P2C C2C C3C C4C -178.6(4) . . . . ?
Na00 O5S C25S C26S 43.1(5) . . . . ?
Na00 O5S C24S C23S -46.0(5) . . . . ?
Na00 O10S C23S C24S -52.0(4) . . . . ?
Na00 O10S C22S C21S 46.1(5) . . . . ?
Na00 O6S C26S C25S 47.5(5) . . . . ?
Na00 O6S C27S C28S -34.4(6) . . . . ?
Na00 O8S C18S C17S 50.0(5) . . . . ?
Na00 O8S C19S C20S -50.2(5) . . . . ?
Na00 O7S C17S C18S 49.4(5) . . . . ?
Na00 O7S C28S C27S -57.7(5) . . . . ?
Na00 O9S C20S C19S -45.2(5) . . . . ?
Na00 O9S C21S C22S 51.2(5) . . . . ?
Na00 O3S C12S C11S 160.9(4) . . . . ?
Na00 O3S C9S C10S -156.3(6) . . . . ?
Na00 O4S C13S C14S 142.6(4) . . . . ?
Na00 O4S C16S C15S -161.4(4) . . . . ?
O5S C25S C26S O6S -58.4(6) . . . . ?
O10S C23S C24S O5S 65.1(5) . . . . ?
O10S C22S C21S O9S -63.5(6) . . . . ?
O6S C27S C28S O7S 61.0(6) . . . . ?
O8S C18S C17S O7S -65.6(5) . . . . ?
N1C C2C C3C C4C 1.7(7) . . . . ?
N1C C6C C5C C4C 1.3(7) . . . . ?
O9S C20S C19S O8S 61.1(6) . . . . ?
N1A C2A C3A C4A -0.4(7) . . . . ?
N1A C6A C5A C4A 1.3(7) . . . . ?
N1B C2B C3B C4B -1.0(7) . . . . ?
O3S C12S C11S C10S 11.9(9) . . . . ?
O3S C9S C10S C11S -25.2(10) . . . . ?
C1B O1B B1 O1C -102.3(5) . . . . ?
C1B O1B B1 O1A 18.9(6) . . . . ?
C1B O1B B1 C2 136.9(4) . . . . ?
C1B N1B C2B P2B -2.0(5) . . . . ?
C1B N1B C2B C3B 177.2(4) . . . . ?
C1B N1B C6B C5B -176.4(4) . . . . ?
C1C O1C B1 O1B 11.8(6) . . . . ?
C1C O1C B1 O1A -107.0(4) . . . . ?
C1C O1C B1 C2 133.7(4) . . . . ?
C1C N1C C2C P2C -0.7(5) . . . . ?
C1C N1C C2C C3C 179.0(4) . . . . ?
C1C N1C C6C C5C 179.5(4) . . . . ?
C1A O1A B1 O1C -11.3(6) . . . . ?
C1A O1A B1 O1B -131.8(4) . . . . ?
C1A O1A B1 C2 108.4(5) . . . . ?
C1A N1A C2A P2A 1.2(5) . . . . ?
C1A N1A C2A C3A -176.3(4) . . . . ?
C1A N1A C6A C5A 175.8(4) . . . . ?
C2B N1B C1B P1B 1.4(5) . . . . ?
C2B N1B C1B O1B -175.5(3) . . . . ?
C2B N1B C6B C5B -0.1(6) . . . . ?
C2C N1C C1C P1C -0.8(5) . . . . ?
C2C N1C C1C O1C -175.7(4) . . . . ?
C2C N1C C6C C5C 0.9(7) . . . . ?
C2C C3C C4C C5C 0.5(8) . . . . ?
O1S C4S C3S C2S 12.9(10) . . . . ?
O1S C1S C2S C3S -25.4(9) . . . . ?
C2A N1A C1A P1A -1.2(5) . . . . ?
C2A N1A C1A O1A -177.9(4) . . . . ?
C2A N1A C6A C5A -4.2(7) . . . . ?
C2A C3A C4A C5A -2.3(8) . . . . ?
C5B C4B C3B C2B 0.8(7) . . . . ?
C4B C5B C6B N1B -0.2(7) . . . . ?
C3 C2 C7 C6 0.3(7) . . . . ?
C3 C2 B1 O1C 17.3(6) . . . . ?
C3 C2 B1 O1B 138.8(4) . . . . ?
C3 C2 B1 O1A -103.7(5) . . . . ?
C3 C4 C5 C6 -0.3(8) . . . . ?
C2 C3 C4 C5 -0.3(8) . . . . ?
C2 C7 C6 C5 -0.9(8) . . . . ?
C3A C4A C5A C6A 1.9(8) . . . . ?
C6B N1B C1B P1B 177.9(3) . . . . ?
C6B N1B C1B O1B 0.9(5) . . . . ?
C6B N1B C2B P2B -178.5(3) . . . . ?
C6B N1B C2B C3B 0.7(6) . . . . ?
C6B C5B C4B C3B -0.2(7) . . . . ?
C6C N1C C1C P1C -179.4(3) . . . . ?
C6C N1C C1C O1C 5.7(6) . . . . ?
C6C N1C C2C P2C 177.9(3) . . . . ?
C6C N1C C2C C3C -2.4(6) . . . . ?
C6C C5C C4C C3C -2.0(8) . . . . ?
C7 C2 B1 O1C -169.1(4) . . . . ?
C7 C2 B1 O1B -47.6(6) . . . . ?
C7 C2 B1 O1A 69.9(5) . . . . ?
C7 C6 C5 C4 0.9(8) . . . . ?
C14S C15S C16S O4S 11.1(6) . . . . ?
C23S O10S C22S C21S 176.1(4) . . . . ?
C6A N1A C1A P1A 178.9(3) . . . . ?
C6A N1A C1A O1A 2.2(6) . . . . ?
C6A N1A C2A P2A -178.9(3) . . . . ?
C6A N1A C2A C3A 3.7(6) . . . . ?
C25S O5S C24S C23S 176.7(4) . . . . ?
C22S O10S C23S C24S 177.0(4) . . . . ?
C26S O6S C27S C28S -177.6(5) . . . . ?
C18S O8S C19S C20S 171.8(4) . . . . ?
C27S O6S C26S C25S -168.3(4) . . . . ?
C24S O5S C25S C26S 180.0(4) . . . . ?
C15S C14S C13S O4S 37.9(5) . . . . ?
B1 O1C C1C P1C 74.7(6) . . . . ?
B1 O1C C1C N1C -111.2(5) . . . . ?
B1 O1B C1B P1B 44.8(7) . . . . ?
B1 O1B C1B N1B -138.9(4) . . . . ?
B1 O1A C1A P1A 86.2(5) . . . . ?
B1 O1A C1A N1A -97.4(5) . . . . ?
B1 C2 C7 C6 -173.8(4) . . . . ?
C13S O4S C16S C15S 13.1(6) . . . . ?
C13S C14S C15S C16S -29.1(5) . . . . ?
C4 C3 C2 C7 0.3(7) . . . . ?
C4 C3 C2 B1 174.3(4) . . . . ?
C17S O7S C28S C27S 174.6(4) . . . . ?
C28S O7S C17S C18S 175.7(4) . . . . ?
C20S O9S C21S C22S -168.6(5) . . . . ?
C21S O9S C20S C19S 175.3(4) . . . . ?
C19S O8S C18S C17S -172.0(4) . . . . ?
C16S O4S C13S C14S -32.4(6) . . . . ?
C12S O3S C9S C10S 33.2(7) . . . . ?
C12S C11S C10S C9S 7.9(11) . . . . ?
C8S O2S C5S C6S 23.4(12) . . . . ?
C8S C7S C6S C5S 23.1(10) . . . . ?
C9S O3S C12S C11S -28.1(7) . . . . ?
O2S C8S C7S C6S -9.7(8) . . . . ?
O2S C5S C6S C7S -28.7(12) . . . . ?
C4S O1S C1S C2S 34.2(8) . . . . ?
C7S C8S O2S C5S -7.8(10) . . . . ?
C1S O1S C4S C3S -29.6(9) . . . . ?
C1S C2S C3S C4S 7.8(10) . . . . ?
